data_4321852
loop_
_publ_author_name
'Gerd Becker'
'Winfried Golla'
'Joseph Grobe'
'Karl Wilhelm Klinkhammer'
'Duc Le Van'
'Andreas H. Maulitz'
'Otto Mundt'
'Heinz Oberhammer'
'Martin Sachs'

_publ_section_title
;
 Element-Element Bonds. IX.1 Structures of
 Tetrakis(trifluoromethyl)diphosphane and -diarsane: Experimental and
 Theoretical Investigations
;
_journal_name_full 'Inorganic Chemistry'
_journal_page_first 1099
_journal_page_last 1107
_journal_paper_doi 10.1021/ic981218d
_journal_volume 38
_journal_year 1999
_chemical_compound_source 'synthesized by J. Grobe and W. Golla'
_chemical_formula_moiety 'C4 As2 F12'
_chemical_formula_structural '(C F3)4 As2'
_chemical_formula_sum 'C4 As2 F12'
_chemical_formula_weight 425.88
_chemical_melting_point 221
_chemical_name_common
; 
tetrakis(trifluoromethyl)diarsane
;
_chemical_name_systematic
; 
tetrakis(trifluoromethyl)diarsane
;
_space_group_IT_number 14
_symmetry_cell_setting monoclinic
_symmetry_space_group_name_Hall '-P 2ybc'
_symmetry_space_group_name_H-M 'P 1 21/c 1'
_atom_sites_solution_primary direct
_atom_sites_solution_secondary difmap
_audit_creation_method SHELXL
_audit_update_record '98-07-21 updated by O. Mundt'
_cell_angle_alpha 90.00
_cell_angle_beta 105.260(10)
_cell_angle_gamma 90.00
_cell_formula_units_Z 2
_cell_length_a 7.695(3)
_cell_length_b 7.500(3)
_cell_length_c 9.607(2)
_cell_measurement_reflns_used 28
_cell_measurement_temperature 173(3)
_cell_measurement_theta_max 35.8
_cell_measurement_theta_min 30.3
_cell_volume 534.9(3)
_computing_cell_refinement 'P3 (Siemens, 1990)'
_computing_data_collection 'P3 (Siemens, 1990)'
_computing_data_reduction 'SHELXL-93 (Sheldrick, 1993)'
_computing_molecular_graphics 'SHELXTL Plus (Siemens, 1989)'
_computing_structure_refinement 'SHELXL-93 (Sheldrick, 1993)'
_computing_structure_solution 'SHELXS-86 (Sheldrick, 1990)'
_diffrn_ambient_temperature 173(3)
_diffrn_measurement_device 'Siemens P3 diffractometer'
_diffrn_measurement_method Wyckoff
_diffrn_radiation_monochromator graphite
_diffrn_radiation_source 'fine-focus sealed tube'
_diffrn_radiation_type MoK\a
_diffrn_radiation_wavelength 0.71073
_diffrn_reflns_av_R_equivalents 0.0234
_diffrn_reflns_av_sigmaI/netI 0.0299
_diffrn_reflns_limit_h_max 10
_diffrn_reflns_limit_h_min -11
_diffrn_reflns_limit_k_max 10
_diffrn_reflns_limit_k_min 0
_diffrn_reflns_limit_l_max 13
_diffrn_reflns_limit_l_min 0
_diffrn_reflns_number 1372
_diffrn_reflns_theta_max 27.98
_diffrn_reflns_theta_min 2.74
_diffrn_standards_decay_% 2
_diffrn_standards_interval_count 98
_diffrn_standards_number 2
_exptl_absorpt_coefficient_mu 6.395
_exptl_absorpt_correction_type none
_exptl_crystal_colour colourless
_exptl_crystal_density_diffrn 2.644
_exptl_crystal_description cylindric
_exptl_crystal_F_000 396
_exptl_crystal_size_max .3
_exptl_crystal_size_mid .1
_exptl_crystal_size_min .1
_refine_diff_density_max 0.988
_refine_diff_density_min -0.333
_refine_diff_density_rms 0.209
_refine_ls_extinction_coef 7824.4360(2252386)
_refine_ls_extinction_expression Fc^*^=kFc[1+0.001xFc^2^\l^3^/sin(2\q)]^-1/4^
_refine_ls_extinction_method SHELXL
_refine_ls_goodness_of_fit_all 1.230
_refine_ls_goodness_of_fit_obs 1.298
_refine_ls_matrix_type full
_refine_ls_number_parameters 83
_refine_ls_number_reflns 1288
_refine_ls_number_restraints 0
_refine_ls_restrained_S_all 1.230
_refine_ls_restrained_S_obs 1.298
_refine_ls_R_factor_all 0.0450
_refine_ls_R_factor_obs 0.0422
_refine_ls_shift/esd_max 0.591
_refine_ls_shift/esd_mean 0.016
_refine_ls_structure_factor_coef Fsqd
_refine_ls_weighting_details 'w=1/[\s^2^(Fo^2^)+(0.0704P)^2^+0.1086P] where P=(Fo^2^+2Fc^2^)/3'
_refine_ls_weighting_scheme calc
_refine_ls_wR_factor_all 0.1150
_refine_ls_wR_factor_obs 0.1117
_reflns_number_observed 1102
_reflns_number_total 1288
_reflns_observed_criterion >2sigma(I)
_cod_data_source_file ic981218d_2.cif
_cod_data_source_block Tetrakis(trifluoromethyl)diarsane
_cod_depositor_comments
;
The following automatic conversions were performed:

'_refine_ls_weighting_scheme' value 'calc
w=1/[\s^2^(Fo^2^)+(0.0704P)^2^+0.1086P] where P=(Fo^2^+2Fc^2^)/3' was
changed to 'calc'. New tag '_refine_ls_weighting_details' was
created. The value of the new tag was set to
'w=1/[\s^2^(Fo^2^)+(0.0704P)^2^+0.1086P] where P=(Fo^2^+2Fc^2^)/3'.

Automatic conversion script
Id: cif_fix_values 3143 2015-03-26 13:38:13Z robertas 
;
_cod_database_code 4321852

loop_
_symmetry_equiv_pos_as_xyz
'x, y, z'
'-x, y+1/2, -z+1/2'
'-x, -y, -z'
'x, -y-1/2, z-1/2'

loop_
_atom_site_aniso_label
_atom_site_aniso_U_11
_atom_site_aniso_U_22
_atom_site_aniso_U_33
_atom_site_aniso_U_23
_atom_site_aniso_U_13
_atom_site_aniso_U_12
As 0.0543(5) 0.0451(6) 0.0458(5) 0.0044(2) 0.0203(4) -0.0015(2)
C1 0.054(3) 0.065(4) 0.064(4) -0.007(3) 0.011(3) -0.009(3)
F11 0.100(3) 0.105(4) 0.058(2) -0.019(2) 0.023(2) -0.028(3)
F12 0.058(2) 0.094(3) 0.099(4) -0.008(3) 0.009(2) 0.000(2)
F13 0.085(3) 0.058(2) 0.107(4) -0.014(2) 0.022(3) -0.019(2)
C2 0.060(3) 0.061(3) 0.061(3) 0.005(3) 0.030(3) 0.008(3)
F21 0.117(4) 0.070(3) 0.066(2) 0.023(2) 0.039(2) 0.024(2)
F22 0.072(3) 0.070(3) 0.104(3) 0.011(2) 0.038(2) 0.018(2)
F23 0.094(3) 0.045(2) 0.092(3) -0.007(2) 0.032(2) -0.008(2)

loop_
_atom_site_label
_atom_site_type_symbol
_atom_site_fract_x
_atom_site_fract_y
_atom_site_fract_z
_atom_site_U_iso_or_equiv
_atom_site_thermal_displace_type
_atom_site_occupancy
_atom_site_calc_flag
_atom_site_refinement_flags
_atom_site_disorder_group
As As 0.36359(8) -0.00105(6) 0.04416(6) 0.0471(4) Uani 1 d . .
C1 C 0.2065(8) -0.1136(9) -0.1361(7) 0.062(2) Uani 1 d . .
F11 F 0.2627(7) -0.0985(8) -0.2538(5) 0.0871(15) Uani 1 d . .
F12 F 0.0414(7) -0.0478(9) -0.1630(7) 0.0858(14) Uani 1 d . .
F13 F 0.1926(7) -0.2869(6) -0.1129(6) 0.0840(14) Uani 1 d . .
C2 C 0.3019(9) 0.2501(9) -0.0232(7) 0.0578(14) Uani 1 d . .
F21 F 0.3106(7) 0.2857(6) -0.1566(5) 0.0814(14) Uani 1 d . .
F22 F 0.1373(6) 0.2940(7) -0.0171(6) 0.0791(13) Uani 1 d . .
F23 F 0.4147(7) 0.3596(5) 0.0639(5) 0.0758(12) Uani 1 d . .

loop_
_atom_type_symbol
_atom_type_description
_atom_type_scat_dispersion_real
_atom_type_scat_dispersion_imag
_atom_type_scat_source
C C 0.0033 0.0016 'International Tables Vol C Tables 4.2.6.8 and 6.1.1.4'
F F 0.0171 0.0103 'International Tables Vol C Tables 4.2.6.8 and 6.1.1.4'
As As 0.0499 2.0058 'International Tables Vol C Tables 4.2.6.8 and 6.1.1.4'

loop_
_geom_angle_atom_site_label_1
_geom_angle_atom_site_label_2
_geom_angle_atom_site_label_3
_geom_angle
_geom_angle_site_symmetry_1
_geom_angle_site_symmetry_3
_geom_angle_publ_flag
C2 As C1 94.5(3) . . ?
C2 As As 91.9(2) . 3_655 ?
C1 As As 94.6(2) . 3_655 ?
F11 C1 F12 108.4(6) . . ?
F11 C1 F13 106.7(6) . . ?
F12 C1 F13 106.4(6) . . ?
F11 C1 As 116.3(4) . . ?
F12 C1 As 109.8(5) . . ?
F13 C1 As 108.8(5) . . ?
F23 C2 F22 107.1(6) . . ?
F23 C2 F21 107.1(6) . . ?
F22 C2 F21 106.5(6) . . ?
F23 C2 As 108.6(5) . . ?
F22 C2 As 111.5(5) . . ?
F21 C2 As 115.6(4) . . ?

loop_
_geom_bond_atom_site_label_1
_geom_bond_atom_site_label_2
_geom_bond_distance
_geom_bond_site_symmetry_2
_geom_bond_publ_flag
As C2 2.008(7) . ?
As C1 2.018(6) . ?
As As 2.4626(14) 3_655 ?
C1 F11 1.318(8) . ?
C1 F12 1.323(8) . ?
C1 F13 1.328(8) . ?
C2 F23 1.321(8) . ?
C2 F22 1.324(8) . ?
C2 F21 1.328(8) . ?

loop_
_geom_torsion_atom_site_label_1
_geom_torsion_atom_site_label_2
_geom_torsion_atom_site_label_3
_geom_torsion_atom_site_label_4
_geom_torsion
_geom_torsion_site_symmetry_1
_geom_torsion_site_symmetry_2
_geom_torsion_site_symmetry_3
_geom_torsion_site_symmetry_4
_geom_torsion_publ_flag
C2 As C1 F11 71.2(6) . . . . ?
As As C1 F11 -21.1(5) 3_655 . . . ?
C2 As C1 F12 -52.4(6) . . . . ?
As As C1 F12 -144.7(5) 3_655 . . . ?
C2 As C1 F13 -168.4(5) . . . . ?
As As C1 F13 99.3(5) 3_655 . . . ?
C1 As C2 F23 -167.9(4) . . . . ?
As As C2 F23 -73.2(4) 3_655 . . . ?
C1 As C2 F22 74.3(5) . . . . ?
As As C2 F22 169.0(5) 3_655 . . . ?
C1 As C2 F21 -47.5(6) . . . . ?
As As C2 F21 47.2(5) 3_655 . . . ?
